data_7035980
loop_
_publ_author_name
'Maxwell, Lindley'
'G\'omez-Coca, Silvia'
'Weyherm\"uller, Thomas'
'Panyella, David'
'Ruiz, Eliseo'

_publ_section_title
;
 A trinuclear Cu(II) complex with functionalized s-heptazine N-ligands:
 molecular chemistry from a g-C3N4 fragment.
;
_journal_issue 36
_journal_name_full 'Dalton transactions (Cambridge, England : 2003)'
_journal_page_first 15761
_journal_page_last 15763
_journal_paper_doi 10.1039/c5dt02485d
_journal_volume 44
_journal_year 2015
_chemical_formula_moiety 'C72 H48 Cl3 Cu3 N32, 3(Cl O4), 3(C H2 Cl2)'
_chemical_formula_sum 'C75 H54 Cl12 Cu3 N32 O12'
_chemical_formula_weight 2211.52
_chemical_name_systematic
;
 ?
;
_chemical_properties_physical 'rapid solvent loss'
_space_group_crystal_system monoclinic
_space_group_IT_number 13
_space_group_name_Hall '-P 2yc'
_space_group_name_H-M_alt 'P 1 2/c 1'
_symmetry_space_group_name_Hall '-P 2yc'
_symmetry_space_group_name_H-M 'P 1 2/c 1'
_atom_sites_solution_hydrogens geom
_atom_sites_solution_primary direct
_atom_sites_solution_secondary difmap
_audit_block_code FNG-XB-004-01
_audit_creation_date 2015-01-12
_audit_creation_method SHELXL-2013
_audit_update_record
;
2015-04-02 deposited with the CCDC.
2015-07-28 downloaded from the CCDC.
;
_cell_angle_alpha 90
_cell_angle_beta 115.652(2)
_cell_angle_gamma 90
_cell_formula_units_Z 4
_cell_length_a 28.203(3)
_cell_length_b 15.868(2)
_cell_length_c 25.367(3)
_cell_measurement_reflns_used 9813
_cell_measurement_temperature 100(2)
_cell_measurement_theta_max 24.6760
_cell_measurement_theta_min 2.5227
_cell_volume 10233(2)
_computing_cell_refinement 'SAINT software (Bruker AXS, 2004)'
_computing_data_collection 'APEX2 (Bruker AXS, 2005-2013)'
_computing_data_reduction 'SAINT software (Bruker AXS, 2004)'
_computing_structure_refinement 'SHELXL (G. M. Sheldrick, 2013)'
_computing_structure_solution 'SHELXS (G. M. Sheldrick, 2013)'
_diffrn_ambient_temperature 100(2)
_diffrn_detector_area_resol_mean 66.67
_diffrn_measured_fraction_theta_full 0.999
_diffrn_measured_fraction_theta_max 0.999
_diffrn_measurement_device_type 'Bruker-AXS Kappa Mach3 APEX-II'
_diffrn_measurement_method 'CCD \f- and \w-scans'
_diffrn_radiation_monochromator 'Incoatec Helios mirrors'
_diffrn_radiation_type MoK\a
_diffrn_radiation_wavelength 0.71073
_diffrn_reflns_av_R_equivalents 0.1032
_diffrn_reflns_av_unetI/netI 0.0487
_diffrn_reflns_laue_measured_fraction_full 0.999
_diffrn_reflns_laue_measured_fraction_max 0.999
_diffrn_reflns_limit_h_max 34
_diffrn_reflns_limit_h_min -34
_diffrn_reflns_limit_k_max 19
_diffrn_reflns_limit_k_min -19
_diffrn_reflns_limit_l_max 31
_diffrn_reflns_limit_l_min -31
_diffrn_reflns_number 208682
_diffrn_reflns_point_group_measured_fraction_full 0.999
_diffrn_reflns_point_group_measured_fraction_max 0.999
_diffrn_reflns_theta_full 25.242
_diffrn_reflns_theta_max 26.000
_diffrn_reflns_theta_min 1.513
_diffrn_source 1\mS
_exptl_absorpt_coefficient_mu 1.000
_exptl_absorpt_correction_T_max 0.96086
_exptl_absorpt_correction_T_min 0.89405
_exptl_absorpt_correction_type gaussian
_exptl_absorpt_process_details 'SADABS (Bruker AXS, 2012)'
_exptl_crystal_colour blue
_exptl_crystal_density_diffrn 1.435
_exptl_crystal_description plate
_exptl_crystal_F_000 4460
_exptl_crystal_preparation 'Magnetic properties, Luminescent'
_exptl_crystal_recrystallization_method 'Re-crystallisation from solvent: Dichloromethane, Ethanol'
_exptl_crystal_size_max 0.171
_exptl_crystal_size_mid 0.071
_exptl_crystal_size_min 0.051
_refine_diff_density_max 2.165
_refine_diff_density_min -1.300
_refine_diff_density_rms 0.118
_refine_ls_extinction_method none
_refine_ls_goodness_of_fit_ref 1.062
_refine_ls_hydrogen_treatment constr
_refine_ls_matrix_type full
_refine_ls_number_parameters 1230
_refine_ls_number_reflns 20111
_refine_ls_number_restraints 87
_refine_ls_restrained_S_all 1.066
_refine_ls_R_factor_all 0.1105
_refine_ls_R_factor_gt 0.0743
_refine_ls_shift/su_max 0.001
_refine_ls_shift/su_mean 0.000
_refine_ls_structure_factor_coef Fsqd
_refine_ls_weighting_details
;
 w=1/[\s^2^(Fo^2^)+(0.0829P)^2^+55.2680P]
 where P=(Fo^2^+2Fc^2^)/3
;
_refine_ls_weighting_scheme calc
_refine_ls_wR_factor_gt 0.1902
_refine_ls_wR_factor_ref 0.2145
_reflns_Friedel_coverage 0.000
_reflns_number_gt 13813
_reflns_number_total 20111
_reflns_threshold_expression 'I > 2\s(I)'
_cod_data_source_file c5dt02485d2.cif
_cod_data_source_block 9192
_cod_depositor_comments 'Adding full bibliography for 7035980.cif.'
_cod_database_code 7035980
_shelx_space_group_comment
;
The symmetry employed for this shelxl refinement is uniquely defined
by the following loop, which should always be used as a source of
symmetry information in preference to the above space-group names.
They are only intended as comments.
;
_shelx_estimated_absorpt_t_min 0.848
_shelx_estimated_absorpt_t_max 0.951
_shelxl_version_number 2013-2

loop_
_space_group_symop_operation_xyz
'x, y, z'
'-x, y, -z+1/2'
'-x, -y, -z'
'x, -y, z-1/2'

loop_
_atom_site_label
_atom_site_type_symbol
_atom_site_fract_x
_atom_site_fract_y
_atom_site_fract_z
_atom_site_U_iso_or_equiv
_atom_site_adp_type
_atom_site_occupancy
_atom_site_site_symmetry_order
_atom_site_calc_flag
_atom_site_refinement_flags_posn
_atom_site_refinement_flags_adp
_atom_site_refinement_flags_occupancy
Cu1 Cu 0.94991(3) 0.29423(4) 0.52643(4) 0.0364(2) Uani 1 1 d . . .
Cu2 Cu 0.73300(3) -0.27430(4) 0.45957(3) 0.03087(18) Uani 1 1 d . . .
Cu3 Cu 0.57814(3) 0.29527(4) 0.53990(3) 0.02557(16) Uani 1 1 d . . .
Cl1 Cl 1.02642(6) 0.36440(10) 0.52956(9) 0.0504(5) Uani 1 1 d . . .
Cl2 Cl 0.72254(7) -0.42087(9) 0.43468(9) 0.0477(4) Uani 1 1 d . . .
Cl3 Cl 0.50892(6) 0.36497(10) 0.55276(8) 0.0409(4) Uani 1 1 d . . .
N1 N 0.68593(16) 0.2545(3) 0.4445(2) 0.0240(10) Uani 1 1 d . . .
C2 C 0.72421(19) 0.2136(3) 0.4386(2) 0.0234(11) Uani 1 1 d . . .
N3 N 0.76687(16) 0.2534(3) 0.4426(2) 0.0273(10) Uani 1 1 d . . .
C4 C 0.8027(2) 0.2064(3) 0.4352(3) 0.0299(13) Uani 1 1 d . . .
N5 N 0.80363(17) 0.1220(3) 0.4296(2) 0.0316(11) Uani 1 1 d . . .
C6 C 0.7603(2) 0.0819(3) 0.4241(2) 0.0264(12) Uani 1 1 d . . .
N7 N 0.75587(17) -0.0003(3) 0.4143(2) 0.0276(10) Uani 1 1 d . . .
C8 C 0.7096(2) -0.0342(3) 0.4059(2) 0.0249(11) Uani 1 1 d . . .
N9 N 0.66972(17) 0.0021(3) 0.4119(2) 0.0250(10) Uani 1 1 d . . .
C10 C 0.67406(19) 0.0845(3) 0.4223(2) 0.0214(11) Uani 1 1 d . . .
N11 N 0.63593(17) 0.1263(3) 0.4286(2) 0.0223(9) Uani 1 1 d . . .
C12 C 0.6437(2) 0.2095(3) 0.4380(2) 0.0221(11) Uani 1 1 d . . .
N13 N 0.71947(16) 0.1263(2) 0.42781(19) 0.0208(9) Uani 1 1 d . . .
N14 N 0.84553(17) 0.2477(3) 0.4356(2) 0.0320(12) Uani 1 1 d . . .
C15 C 0.8828(2) 0.2062(4) 0.4192(3) 0.0365(15) Uani 1 1 d . . .
N16 N 0.93329(18) 0.2214(3) 0.4557(3) 0.0372(13) Uani 1 1 d . . .
C17 C 0.9705(2) 0.1923(4) 0.4404(3) 0.0430(17) Uani 1 1 d . . .
H17 H 1.0064 0.2032 0.4654 0.052 Uiso 1 1 calc R U .
C18 C 0.9582(3) 0.1476(4) 0.3900(4) 0.053(2) Uani 1 1 d . . .
H18 H 0.9853 0.1280 0.3803 0.064 Uiso 1 1 calc R U .
C19 C 0.9058(3) 0.1311(4) 0.3532(4) 0.0500(18) Uani 1 1 d . . .
H19 H 0.8965 0.0991 0.3184 0.060 Uiso 1 1 calc R U .
C20 C 0.8674(3) 0.1620(4) 0.3680(3) 0.0452(17) Uani 1 1 d . . .
H20 H 0.8312 0.1528 0.3433 0.054 Uiso 1 1 calc R U .
C21 C 0.8474(2) 0.3389(4) 0.4327(3) 0.0346(14) Uani 1 1 d . . .
N22 N 0.89373(18) 0.3718(3) 0.4702(3) 0.0373(13) Uani 1 1 d . . .
C23 C 0.9015(2) 0.4546(4) 0.4652(3) 0.0411(16) Uani 1 1 d . . .
H23 H 0.9346 0.4786 0.4898 0.049 Uiso 1 1 calc R U .
C24 C 0.8635(2) 0.5052(4) 0.4260(3) 0.0416(16) Uani 1 1 d . . .
H24 H 0.8697 0.5637 0.4241 0.050 Uiso 1 1 calc R U .
C25 C 0.8154(2) 0.4701(4) 0.3887(3) 0.0392(15) Uani 1 1 d . . .
H25 H 0.7885 0.5042 0.3611 0.047 Uiso 1 1 calc R U .
C26 C 0.8074(2) 0.3849(4) 0.3923(3) 0.0363(15) Uani 1 1 d . . .
H26 H 0.7750 0.3591 0.3673 0.044 Uiso 1 1 calc R U .
N27 N 0.70283(17) -0.1171(3) 0.3894(2) 0.0257(10) Uani 1 1 d . . .
C28 C 0.7384(2) -0.1602(3) 0.3729(3) 0.0297(12) Uani 1 1 d . . .
N29 N 0.75432(19) -0.2361(3) 0.3974(2) 0.0316(11) Uani 1 1 d . . .
C30 C 0.7836(3) -0.2842(4) 0.3789(3) 0.0403(15) Uani 1 1 d . . .
H30 H 0.7939 -0.3387 0.3953 0.048 Uiso 1 1 calc R U .
C31 C 0.7991(3) -0.2576(4) 0.3374(3) 0.0454(17) Uani 1 1 d . . .
H31 H 0.8200 -0.2925 0.3254 0.054 Uiso 1 1 calc R U .
C32 C 0.7831(3) -0.1773(4) 0.3132(3) 0.0460(17) Uani 1 1 d . . .
H32 H 0.7938 -0.1567 0.2848 0.055 Uiso 1 1 calc R U .
C33 C 0.7523(3) -0.1289(4) 0.3301(3) 0.0374(14) Uani 1 1 d . . .
H33 H 0.7406 -0.0750 0.3132 0.045 Uiso 1 1 calc R U .
C34 C 0.6543(2) -0.1611(3) 0.3769(3) 0.0279(12) Uani 1 1 d . . .
N35 N 0.65997(19) -0.2356(3) 0.4029(2) 0.0328(11) Uani 1 1 d . . .
C36 C 0.6172(3) -0.2834(4) 0.3897(3) 0.0425(16) Uani 1 1 d . . .
H36 H 0.6214 -0.3380 0.4065 0.051 Uiso 1 1 calc R U .
C37 C 0.5681(3) -0.2570(4) 0.3533(4) 0.057(2) Uani 1 1 d . . .
H37 H 0.5384 -0.2918 0.3457 0.068 Uiso 1 1 calc R U .
C38 C 0.5620(3) -0.1776(4) 0.3273(3) 0.0456(17) Uani 1 1 d . . .
H38 H 0.5279 -0.1571 0.3024 0.055 Uiso 1 1 calc R U .
C39 C 0.6061(2) -0.1295(4) 0.3384(3) 0.0345(14) Uani 1 1 d . . .
H39 H 0.6033 -0.0763 0.3201 0.041 Uiso 1 1 calc R U .
N40 N 0.60351(17) 0.2522(3) 0.4423(2) 0.0235(10) Uani 1 1 d . . .
C41 C 0.5534(2) 0.2138(3) 0.4290(2) 0.0263(12) Uani 1 1 d . . .
N42 N 0.53450(18) 0.2282(3) 0.4682(2) 0.0278(10) Uani 1 1 d . . .
C43 C 0.4854(2) 0.2011(4) 0.4554(3) 0.0353(14) Uani 1 1 d . . .
H43 H 0.4714 0.2115 0.4827 0.042 Uiso 1 1 calc R U .
C44 C 0.4553(2) 0.1599(4) 0.4054(3) 0.0379(15) Uani 1 1 d . . .
H44 H 0.4212 0.1407 0.3986 0.046 Uiso 1 1 calc R U .
C45 C 0.4742(2) 0.1457(4) 0.3646(3) 0.0354(14) Uani 1 1 d . . .
H45 H 0.4531 0.1182 0.3288 0.043 Uiso 1 1 calc R U .
C46 C 0.5251(2) 0.1725(4) 0.3767(3) 0.0316(13) Uani 1 1 d . . .
H46 H 0.5397 0.1626 0.3498 0.038 Uiso 1 1 calc R U .
C47 C 0.60220(19) 0.3425(3) 0.4434(2) 0.0235(11) Uani 1 1 d . . .
N48 N 0.58833(17) 0.3749(3) 0.4830(2) 0.0262(10) Uani 1 1 d . . .
C49 C 0.5791(2) 0.4586(3) 0.4809(3) 0.0290(12) Uani 1 1 d . . .
H49 H 0.5678 0.4824 0.5079 0.035 Uiso 1 1 calc R U .
C50 C 0.5855(2) 0.5104(3) 0.4414(3) 0.0306(13) Uani 1 1 d . . .
H50 H 0.5793 0.5693 0.4414 0.037 Uiso 1 1 calc R U .
C51 C 0.6012(2) 0.4756(4) 0.4012(3) 0.0322(13) Uani 1 1 d . . .
H51 H 0.6063 0.5106 0.3738 0.039 Uiso 1 1 calc R U .
C52 C 0.6091(2) 0.3904(3) 0.4015(3) 0.0279(12) Uani 1 1 d . . .
H52 H 0.6191 0.3650 0.3740 0.033 Uiso 1 1 calc R U .
N101 N 0.74827(17) 0.2169(3) 0.5935(2) 0.0282(10) Uani 1 1 d . . .
C102 C 0.7861(2) 0.1764(3) 0.5878(2) 0.0264(12) Uani 1 1 d . . .
N103 N 0.82911(17) 0.2179(3) 0.5934(2) 0.0315(11) Uani 1 1 d . . .
C104 C 0.8673(2) 0.1698(4) 0.5918(3) 0.0328(13) Uani 1 1 d . . .
N105 N 0.86641(18) 0.0876(3) 0.5797(2) 0.0339(12) Uani 1 1 d . . .
C106 C 0.8239(2) 0.0461(4) 0.5733(3) 0.0307(13) Uani 1 1 d . . .
N107 N 0.81982(18) -0.0362(3) 0.5632(2) 0.0331(11) Uani 1 1 d . . .
C108 C 0.7761(2) -0.0721(4) 0.5609(3) 0.0304(13) Uani 1 1 d . . .
N109 N 0.73280(18) -0.0353(3) 0.5591(2) 0.0284(10) Uani 1 1 d . . .
C110 C 0.7366(2) 0.0471(3) 0.5704(2) 0.0250(11) Uani 1 1 d . . .
N111 N 0.69830(17) 0.0881(3) 0.57561(19) 0.0237(9) Uani 1 1 d . . .
C112 C 0.70855(19) 0.1674(3) 0.5923(2) 0.0230(11) Uani 1 1 d . . .
N113 N 0.78207(16) 0.0898(3) 0.5773(2) 0.0247(10) Uani 1 1 d . . .
N114 N 0.91382(18) 0.2115(3) 0.6041(3) 0.0371(12) Uani 1 1 d . . .
C115 C 0.9605(2) 0.1661(4) 0.6122(3) 0.0358(14) Uani 1 1 d . . .
N116 N 0.98462(18) 0.1972(3) 0.5815(3) 0.0398(13) Uani 1 1 d . . .
C117 C 1.0318(2) 0.1638(4) 0.5909(3) 0.0471(17) Uani 1 1 d . . .
H117 H 1.0501 0.1861 0.5701 0.056 Uiso 1 1 calc R U .
C118 C 1.0538(3) 0.0997(4) 0.6288(3) 0.0480(17) Uani 1 1 d . . .
H118 H 1.0866 0.0770 0.6338 0.058 Uiso 1 1 calc R U .
C119 C 1.0285(2) 0.0672(4) 0.6605(3) 0.0452(17) Uani 1 1 d . . .
H119 H 1.0438 0.0226 0.6876 0.054 Uiso 1 1 calc R U .
C120 C 0.9799(2) 0.1017(4) 0.6518(3) 0.0418(16) Uani 1 1 d . . .
H120 H 0.9611 0.0811 0.6725 0.050 Uiso 1 1 calc R U .
C121 C 0.9227(2) 0.2979(4) 0.6239(3) 0.0399(16) Uani 1 1 d . . .
N122 N 0.94327(18) 0.3452(3) 0.5966(3) 0.0434(14) Uani 1 1 d . . .
C123 C 0.9581(3) 0.4251(4) 0.6164(4) 0.055(2) Uani 1 1 d . . .
H123 H 0.9727 0.4601 0.5968 0.065 Uiso 1 1 calc R U .
C124 C 0.9524(3) 0.4562(5) 0.6632(4) 0.064(2) Uani 1 1 d . . .
H124 H 0.9638 0.5117 0.6769 0.077 Uiso 1 1 calc R U .
C125 C 0.9303(3) 0.4069(5) 0.6902(4) 0.064(2) Uani 1 1 d . . .
H125 H 0.9250 0.4286 0.7221 0.077 Uiso 1 1 calc R U .
C126 C 0.9152(3) 0.3244(5) 0.6713(4) 0.0524(19) Uani 1 1 d . . .
H126 H 0.9005 0.2884 0.6903 0.063 Uiso 1 1 calc R U .
N127 N 0.77468(19) -0.1589(3) 0.5578(2) 0.0320(11) Uani 1 1 d . . .
C128 C 0.8196(2) -0.2079(4) 0.5630(3) 0.0356(14) Uani 1 1 d . . .
N129 N 0.8074(2) -0.2691(3) 0.5222(2) 0.0341(11) Uani 1 1 d . . .
C130 C 0.8463(3) -0.3229(4) 0.5269(3) 0.0441(16) Uani 1 1 d . . .
H130 H 0.8383 -0.3674 0.4994 0.053 Uiso 1 1 calc R U .
C131 C 0.8969(3) -0.3154(5) 0.5701(3) 0.0540(19) Uani 1 1 d . . .
H131 H 0.9233 -0.3545 0.5723 0.065 Uiso 1 1 calc R U .
C132 C 0.9090(3) -0.2504(5) 0.6103(3) 0.0545(19) Uani 1 1 d . . .
H132 H 0.9440 -0.2425 0.6392 0.065 Uiso 1 1 calc R U .
C133 C 0.8690(3) -0.1970(4) 0.6076(3) 0.0428(16) Uani 1 1 d . . .
H133 H 0.8757 -0.1539 0.6359 0.051 Uiso 1 1 calc R U .
C134 C 0.7349(2) -0.2066(4) 0.5662(3) 0.0349(14) Uani 1 1 d . . .
N135 N 0.7141(2) -0.2692(3) 0.5274(2) 0.0331(11) Uani 1 1 d . . .
C136 C 0.6810(3) -0.3237(4) 0.5362(3) 0.0427(16) Uani 1 1 d . . .
H136 H 0.6669 -0.3700 0.5104 0.051 Uiso 1 1 calc R U .
C137 C 0.6676(3) -0.3131(4) 0.5814(3) 0.0479(17) Uani 1 1 d . . .
H137 H 0.6441 -0.3514 0.5866 0.058 Uiso 1 1 calc R U .
C138 C 0.6883(3) -0.2466(4) 0.6196(3) 0.0485(17) Uani 1 1 d . . .
H138 H 0.6782 -0.2378 0.6504 0.058 Uiso 1 1 calc R U .
C139 C 0.7240(3) -0.1924(4) 0.6127(3) 0.0428(16) Uani 1 1 d . . .
H139 H 0.7401 -0.1475 0.6393 0.051 Uiso 1 1 calc R U .
N140 N 0.67425(17) 0.2072(3) 0.6091(2) 0.0250(10) Uani 1 1 d . . .
C141 C 0.6351(2) 0.1610(3) 0.6189(3) 0.0275(12) Uani 1 1 d . . .
N142 N 0.58712(18) 0.1940(3) 0.5927(2) 0.0284(10) Uani 1 1 d . . .
C143 C 0.5488(2) 0.1588(4) 0.6034(3) 0.0366(14) Uani 1 1 d . . .
H143 H 0.5145 0.1827 0.5857 0.044 Uiso 1 1 calc R U .
C144 C 0.5573(3) 0.0894(4) 0.6391(3) 0.0416(16) Uani 1 1 d . . .
H144 H 0.5293 0.0650 0.6451 0.050 Uiso 1 1 calc R U .
C145 C 0.6079(3) 0.0558(4) 0.6661(3) 0.0370(14) Uani 1 1 d . . .
H145 H 0.6150 0.0085 0.6914 0.044 Uiso 1 1 calc R U .
C146 C 0.6476(2) 0.0922(4) 0.6556(3) 0.0321(13) Uani 1 1 d . . .
H146 H 0.6824 0.0704 0.6732 0.038 Uiso 1 1 calc R U .
C147 C 0.6836(2) 0.2915(3) 0.6326(2) 0.0279(12) Uani 1 1 d . . .
N148 N 0.64212(18) 0.3425(3) 0.6076(2) 0.0282(10) Uani 1 1 d . . .
C149 C 0.6458(3) 0.4209(4) 0.6299(3) 0.0391(15) Uani 1 1 d . . .
H149 H 0.6163 0.4575 0.6136 0.047 Uiso 1 1 calc R U .
C150 C 0.6909(3) 0.4489(4) 0.6754(3) 0.0476(17) Uani 1 1 d . . .
H150 H 0.6925 0.5044 0.6902 0.057 Uiso 1 1 calc R U .
C151 C 0.7341(3) 0.3961(4) 0.6996(3) 0.0466(17) Uani 1 1 d . . .
H151 H 0.7659 0.4156 0.7304 0.056 Uiso 1 1 calc R U .
C152 C 0.7307(2) 0.3148(4) 0.6788(3) 0.0348(14) Uani 1 1 d . . .
H152 H 0.7593 0.2766 0.6953 0.042 Uiso 1 1 calc R U .
Cl4 Cl 0.82864(9) -0.03901(16) 0.21749(8) 0.0715(7) Uani 1 1 d . . .
O401 O 0.8687(2) -0.0869(5) 0.2089(3) 0.085(2) Uani 1 1 d . . .
O402 O 0.8195(3) 0.0392(4) 0.1862(3) 0.084(2) Uani 1 1 d . . .
O403 O 0.8446(2) -0.0205(4) 0.2789(2) 0.077(2) Uani 1 1 d . . .
O404 O 0.7817(2) -0.0889(5) 0.1964(2) 0.086(2) Uani 1 1 d . . .
Cl5 Cl 1.0000 -0.13115(17) 0.7500 0.0548(6) Uani 1 2 d S TU P
O501 O 0.9719(3) -0.0870(5) 0.6989(4) 0.112(3) Uani 1 1 d . U .
O502 O 0.9672(4) -0.1895(7) 0.7619(4) 0.130(3) Uani 1 1 d . U .
Cl6 Cl 0.5001(3) 0.03659(16) 0.2428(3) 0.0345(11) Uani 0.5 1 d D . P
O601 O 0.4776(3) 0.0067(4) 0.1838(3) 0.039(2) Uani 0.5 1 d D . P
O602 O 0.4800(3) 0.1189(4) 0.2446(4) 0.046(3) Uani 0.5 1 d D . P
O603 O 0.5560(3) 0.0416(5) 0.2643(4) 0.066(3) Uani 0.5 1 d D . P
O604 O 0.4869(4) -0.0198(5) 0.2786(4) 0.051(3) Uani 0.5 1 d D . P
Cl7 Cl 0.69388(9) 0.12983(17) 0.26856(10) 0.0726(6) Uani 1 1 d . U .
O701 O 0.6514(2) 0.1633(5) 0.2190(3) 0.094(2) Uani 1 1 d . U .
O702 O 0.7228(3) 0.1932(5) 0.3097(3) 0.105(3) Uani 1 1 d . U .
O703 O 0.6731(3) 0.0712(6) 0.2957(3) 0.114(3) Uani 1 1 d . U .
O704 O 0.7285(5) 0.0946(11) 0.2519(7) 0.237(7) Uani 1 1 d . U .
C800 C 0.5953(4) -0.0332(5) 0.4766(4) 0.070(2) Uani 1 1 d . . .
H80A H 0.6307 -0.0093 0.5002 0.084 Uiso 1 1 calc R U .
H80B H 0.5845 -0.0157 0.4355 0.084 Uiso 1 1 calc R U .
Cl81 Cl 0.55412(10) 0.00841(14) 0.49939(11) 0.0711(6) Uani 1 1 d . . .
Cl82 Cl 0.60047(8) -0.14438(13) 0.48003(11) 0.0632(5) Uani 1 1 d . . .
C850 C 0.8819(4) -0.0387(6) 0.4778(6) 0.090(3) Uani 1 1 d . U .
H85A H 0.8579 -0.0130 0.4400 0.108 Uiso 1 1 calc R U .
H85B H 0.8691 -0.0226 0.5070 0.108 Uiso 1 1 calc R U .
Cl86 Cl 0.94324(7) 0.00258(12) 0.49869(11) 0.0641(6) Uani 1 1 d . U .
Cl87 Cl 0.87827(7) -0.14728(11) 0.47003(10) 0.0567(5) Uani 1 1 d . U .
C900 C 0.7612(3) 0.4092(4) 0.5269(4) 0.0505(18) Uani 1 1 d . . .
H90A H 0.7432 0.4157 0.4839 0.061 Uiso 1 1 calc R U .
H90B H 0.7653 0.3481 0.5357 0.061 Uiso 1 1 calc R U .
Cl91 Cl 0.82385(7) 0.45600(13) 0.55344(12) 0.0710(6) Uani 1 1 d . . .
Cl92 Cl 0.72197(8) 0.45304(12) 0.55743(9) 0.0578(5) Uani 1 1 d . . .

loop_
_atom_site_aniso_label
_atom_site_aniso_U_11
_atom_site_aniso_U_22
_atom_site_aniso_U_33
_atom_site_aniso_U_23
_atom_site_aniso_U_13
_atom_site_aniso_U_12
Cu1 0.0174(3) 0.0209(3) 0.0668(5) -0.0045(3) 0.0144(3) 0.0001(3)
Cu2 0.0371(4) 0.0153(3) 0.0374(4) 0.0024(3) 0.0134(3) 0.0036(3)
Cu3 0.0243(3) 0.0226(3) 0.0327(4) -0.0020(3) 0.0150(3) 0.0027(3)
Cl1 0.0225(7) 0.0302(8) 0.0969(14) -0.0025(8) 0.0243(8) -0.0051(6)
Cl2 0.0594(10) 0.0142(6) 0.0711(12) 0.0010(7) 0.0299(9) 0.0018(6)
Cl3 0.0367(8) 0.0399(8) 0.0554(10) -0.0027(7) 0.0286(8) 0.0114(7)
N1 0.018(2) 0.016(2) 0.038(3) -0.0017(19) 0.011(2) -0.0016(17)
C2 0.019(2) 0.016(2) 0.031(3) -0.005(2) 0.008(2) -0.001(2)
N3 0.017(2) 0.016(2) 0.044(3) -0.004(2) 0.009(2) -0.0010(17)
C4 0.019(3) 0.020(3) 0.045(4) -0.001(2) 0.009(2) 0.001(2)
N5 0.021(2) 0.018(2) 0.053(3) -0.004(2) 0.013(2) -0.0016(18)
C6 0.023(3) 0.017(3) 0.034(3) 0.001(2) 0.007(2) 0.003(2)
N7 0.026(2) 0.016(2) 0.040(3) 0.000(2) 0.014(2) 0.0018(18)
C8 0.027(3) 0.013(2) 0.032(3) 0.004(2) 0.010(2) 0.002(2)
N9 0.026(2) 0.016(2) 0.035(3) 0.0032(19) 0.014(2) 0.0015(18)
C10 0.021(2) 0.019(2) 0.023(3) 0.004(2) 0.009(2) 0.002(2)
N11 0.024(2) 0.014(2) 0.032(3) 0.0002(18) 0.015(2) -0.0006(17)
C12 0.023(3) 0.020(3) 0.024(3) 0.000(2) 0.011(2) -0.001(2)
N13 0.019(2) 0.012(2) 0.027(2) -0.0018(17) 0.0062(19) -0.0003(16)
N14 0.018(2) 0.015(2) 0.066(4) -0.006(2) 0.021(2) -0.0031(17)
C15 0.022(3) 0.021(3) 0.071(5) -0.003(3) 0.024(3) -0.001(2)
N16 0.024(2) 0.020(2) 0.070(4) -0.004(2) 0.023(3) 0.0020(19)
C17 0.022(3) 0.030(3) 0.080(5) -0.003(3) 0.025(3) 0.001(2)
C18 0.038(4) 0.036(4) 0.095(6) -0.014(4) 0.037(4) 0.000(3)
C19 0.040(4) 0.043(4) 0.072(5) -0.022(4) 0.029(4) -0.010(3)
C20 0.030(3) 0.033(3) 0.076(5) -0.014(3) 0.026(3) -0.004(3)
C21 0.026(3) 0.021(3) 0.059(4) -0.007(3) 0.020(3) 0.000(2)
N22 0.022(2) 0.019(2) 0.068(4) -0.003(2) 0.018(2) -0.0012(19)
C23 0.025(3) 0.023(3) 0.078(5) -0.004(3) 0.025(3) -0.002(2)
C24 0.024(3) 0.024(3) 0.075(5) 0.002(3) 0.021(3) 0.001(2)
C25 0.024(3) 0.026(3) 0.064(4) 0.007(3) 0.016(3) 0.002(2)
C26 0.020(3) 0.026(3) 0.062(4) -0.005(3) 0.017(3) -0.002(2)
N27 0.028(2) 0.014(2) 0.034(3) -0.0013(19) 0.013(2) -0.0001(18)
C28 0.035(3) 0.016(3) 0.034(3) -0.001(2) 0.011(3) 0.001(2)
N29 0.038(3) 0.017(2) 0.036(3) -0.003(2) 0.012(2) 0.004(2)
C30 0.050(4) 0.021(3) 0.050(4) -0.007(3) 0.021(3) 0.010(3)
C31 0.057(4) 0.035(4) 0.051(4) -0.012(3) 0.029(4) 0.005(3)
C32 0.069(5) 0.035(4) 0.043(4) -0.006(3) 0.033(4) -0.004(3)
C33 0.047(4) 0.027(3) 0.040(4) 0.001(3) 0.020(3) 0.000(3)
C34 0.032(3) 0.011(2) 0.037(3) 0.000(2) 0.012(3) -0.002(2)
N35 0.034(3) 0.018(2) 0.044(3) 0.001(2) 0.014(2) -0.003(2)
C36 0.041(4) 0.022(3) 0.057(4) 0.005(3) 0.013(3) -0.009(3)
C37 0.042(4) 0.035(4) 0.074(6) 0.000(4) 0.008(4) -0.015(3)
C38 0.037(3) 0.033(3) 0.048(4) -0.003(3) 0.000(3) -0.004(3)
C39 0.034(3) 0.023(3) 0.038(3) 0.000(3) 0.008(3) -0.001(2)
N40 0.023(2) 0.017(2) 0.032(3) -0.0024(18) 0.013(2) -0.0028(17)
C41 0.025(3) 0.023(3) 0.034(3) 0.001(2) 0.016(2) 0.000(2)
N42 0.026(2) 0.023(2) 0.036(3) -0.001(2) 0.015(2) 0.0014(19)
C43 0.027(3) 0.037(3) 0.047(4) -0.004(3) 0.021(3) -0.002(3)
C44 0.018(3) 0.051(4) 0.044(4) -0.004(3) 0.013(3) -0.006(3)
C45 0.023(3) 0.042(3) 0.040(4) -0.008(3) 0.011(3) -0.006(3)
C46 0.027(3) 0.035(3) 0.035(3) -0.004(3) 0.015(3) 0.002(2)
C47 0.017(2) 0.018(2) 0.033(3) -0.001(2) 0.008(2) 0.000(2)
N48 0.024(2) 0.023(2) 0.033(3) 0.000(2) 0.013(2) 0.0039(18)
C49 0.024(3) 0.023(3) 0.044(4) -0.004(2) 0.018(3) 0.001(2)
C50 0.027(3) 0.019(3) 0.046(4) -0.001(2) 0.015(3) 0.002(2)
C51 0.029(3) 0.025(3) 0.044(4) 0.007(3) 0.017(3) 0.004(2)
C52 0.026(3) 0.023(3) 0.037(3) 0.001(2) 0.016(3) 0.002(2)
N101 0.022(2) 0.023(2) 0.041(3) 0.004(2) 0.015(2) 0.0078(18)
C102 0.024(3) 0.021(3) 0.033(3) 0.000(2) 0.011(2) 0.002(2)
N103 0.021(2) 0.024(2) 0.050(3) -0.001(2) 0.016(2) 0.0051(19)
C104 0.023(3) 0.030(3) 0.043(4) -0.001(3) 0.013(3) 0.004(2)
N105 0.025(2) 0.026(3) 0.052(3) -0.011(2) 0.018(2) 0.002(2)
C106 0.024(3) 0.028(3) 0.038(3) -0.003(3) 0.012(3) 0.002(2)
N107 0.026(2) 0.027(3) 0.045(3) -0.006(2) 0.014(2) 0.004(2)
C108 0.028(3) 0.028(3) 0.031(3) -0.008(2) 0.009(3) 0.001(2)
N109 0.027(2) 0.022(2) 0.035(3) -0.002(2) 0.012(2) -0.0008(19)
C110 0.022(3) 0.024(3) 0.025(3) 0.001(2) 0.006(2) 0.000(2)
N111 0.023(2) 0.021(2) 0.026(2) 0.0026(18) 0.0100(19) 0.0028(18)
C112 0.018(2) 0.027(3) 0.021(3) 0.004(2) 0.006(2) 0.004(2)
N113 0.020(2) 0.017(2) 0.032(3) -0.0034(19) 0.007(2) 0.0020(17)
N114 0.022(2) 0.025(2) 0.064(4) -0.013(2) 0.018(2) 0.001(2)
C115 0.019(3) 0.029(3) 0.056(4) -0.009(3) 0.013(3) 0.004(2)
N116 0.022(2) 0.028(3) 0.068(4) -0.004(3) 0.018(3) 0.003(2)
C117 0.026(3) 0.040(4) 0.075(5) 0.001(4) 0.022(3) 0.005(3)
C118 0.032(3) 0.048(4) 0.063(5) 0.005(4) 0.020(3) 0.012(3)
C119 0.031(3) 0.039(4) 0.058(5) -0.004(3) 0.013(3) 0.009(3)
C120 0.030(3) 0.046(4) 0.050(4) -0.008(3) 0.017(3) 0.000(3)
C121 0.020(3) 0.031(3) 0.062(4) -0.012(3) 0.011(3) 0.004(2)
N122 0.018(2) 0.028(3) 0.077(4) -0.015(3) 0.014(3) -0.003(2)
C123 0.033(3) 0.034(4) 0.086(6) -0.019(4) 0.016(4) -0.005(3)
C124 0.050(4) 0.042(4) 0.093(7) -0.029(4) 0.024(5) -0.010(4)
C125 0.048(4) 0.057(5) 0.081(6) -0.036(5) 0.021(4) -0.003(4)
C126 0.032(3) 0.048(4) 0.073(5) -0.017(4) 0.018(4) 0.000(3)
N127 0.031(3) 0.026(2) 0.036(3) -0.001(2) 0.012(2) -0.002(2)
C128 0.036(3) 0.024(3) 0.041(4) 0.000(3) 0.012(3) 0.009(2)
N129 0.041(3) 0.025(2) 0.035(3) 0.002(2) 0.014(2) 0.010(2)
C130 0.049(4) 0.029(3) 0.045(4) 0.001(3) 0.011(3) 0.015(3)
C131 0.045(4) 0.040(4) 0.066(5) 0.000(4) 0.014(4) 0.021(3)
C132 0.046(4) 0.045(4) 0.057(5) 0.000(4) 0.008(4) 0.014(3)
C133 0.041(4) 0.028(3) 0.047(4) -0.001(3) 0.007(3) 0.008(3)
C134 0.033(3) 0.028(3) 0.040(4) 0.006(3) 0.012(3) 0.009(2)
N135 0.042(3) 0.017(2) 0.038(3) 0.004(2) 0.015(2) 0.001(2)
C136 0.049(4) 0.030(3) 0.043(4) 0.008(3) 0.015(3) 0.001(3)
C137 0.049(4) 0.039(4) 0.058(5) 0.014(3) 0.026(4) 0.000(3)
C138 0.067(5) 0.039(4) 0.047(4) 0.011(3) 0.032(4) 0.007(3)
C139 0.049(4) 0.034(3) 0.047(4) 0.006(3) 0.023(3) 0.007(3)
N140 0.027(2) 0.020(2) 0.029(3) -0.0013(19) 0.012(2) -0.0004(18)
C141 0.028(3) 0.025(3) 0.033(3) -0.002(2) 0.017(3) 0.001(2)
N142 0.030(2) 0.025(2) 0.034(3) -0.003(2) 0.018(2) 0.000(2)
C143 0.036(3) 0.041(4) 0.041(4) -0.003(3) 0.024(3) -0.004(3)
C144 0.047(4) 0.041(4) 0.050(4) -0.005(3) 0.034(3) -0.012(3)
C145 0.048(4) 0.031(3) 0.040(4) -0.001(3) 0.026(3) -0.002(3)
C146 0.037(3) 0.028(3) 0.032(3) 0.002(2) 0.015(3) 0.000(2)
C147 0.032(3) 0.025(3) 0.030(3) -0.002(2) 0.016(2) -0.003(2)
N148 0.031(2) 0.026(2) 0.030(3) 0.001(2) 0.015(2) 0.004(2)
C149 0.047(4) 0.028(3) 0.044(4) -0.005(3) 0.022(3) 0.005(3)
C150 0.062(5) 0.029(3) 0.044(4) -0.011(3) 0.015(4) -0.001(3)
C151 0.046(4) 0.041(4) 0.039(4) -0.007(3) 0.006(3) -0.004(3)
C152 0.038(3) 0.033(3) 0.031(3) -0.004(3) 0.013(3) 0.002(3)
Cl4 0.0635(13) 0.0899(16) 0.0320(10) 0.0140(10) -0.0067(9) -0.0376(12)
O401 0.056(4) 0.102(5) 0.076(4) 0.004(4) 0.008(3) -0.006(4)
O402 0.078(4) 0.098(5) 0.062(4) 0.040(4) 0.016(3) -0.007(4)
O403 0.083(4) 0.072(4) 0.032(3) 0.011(3) -0.017(3) -0.038(3)
O404 0.080(4) 0.127(6) 0.034(3) -0.007(3) 0.008(3) -0.064(4)
Cl5 0.0631(16) 0.0472(14) 0.0425(14) 0.000 0.0119(12) 0.000
O501 0.107(6) 0.079(5) 0.104(6) 0.044(4) 0.002(4) -0.013(4)
O502 0.124(6) 0.176(8) 0.103(6) 0.040(6) 0.063(5) -0.030(6)
Cl6 0.0432(12) 0.0275(11) 0.040(3) 0.0080(19) 0.0253(17) 0.004(2)
O601 0.060(6) 0.031(5) 0.038(5) -0.009(4) 0.031(5) -0.015(4)
O602 0.075(7) 0.031(4) 0.035(5) 0.006(4) 0.025(6) 0.017(4)
O603 0.043(6) 0.069(7) 0.068(7) 0.043(6) 0.008(5) 0.007(5)
O604 0.086(8) 0.037(5) 0.057(7) 0.013(5) 0.056(7) 0.006(5)
Cl7 0.0630(13) 0.0956(17) 0.0516(12) 0.0051(12) 0.0176(10) 0.0144(12)
O701 0.066(4) 0.137(6) 0.056(4) 0.046(4) 0.005(3) -0.004(4)
O702 0.109(6) 0.107(6) 0.068(4) -0.003(4) 0.008(4) -0.024(5)
O703 0.142(7) 0.132(7) 0.047(4) 0.017(4) 0.022(4) -0.037(5)
O704 0.162(9) 0.343(15) 0.254(13) -0.058(11) 0.136(10) 0.073(10)
C800 0.073(6) 0.037(4) 0.082(6) -0.004(4) 0.016(5) -0.007(4)
Cl81 0.0828(15) 0.0547(12) 0.0870(16) -0.0031(11) 0.0473(13) 0.0031(11)
Cl82 0.0562(11) 0.0545(11) 0.0919(16) 0.0064(11) 0.0443(11) 0.0036(9)
C850 0.076(5) 0.064(5) 0.143(8) -0.008(5) 0.060(5) 0.008(4)
Cl86 0.0464(10) 0.0466(10) 0.0980(16) -0.0157(10) 0.0300(11) -0.0043(8)
Cl87 0.0444(9) 0.0449(10) 0.0926(15) -0.0103(10) 0.0406(10) -0.0038(8)
C900 0.045(4) 0.030(3) 0.075(5) -0.003(3) 0.024(4) -0.001(3)
Cl91 0.0395(10) 0.0544(12) 0.1069(18) 0.0081(12) 0.0200(11) -0.0005(9)
Cl92 0.0596(11) 0.0506(11) 0.0682(13) 0.0042(9) 0.0323(10) 0.0079(9)

loop_
_atom_type_symbol
_atom_type_description
_atom_type_scat_dispersion_real
_atom_type_scat_dispersion_imag
_atom_type_scat_source
C C 0.0033 0.0016 'International Tables Vol C Tables 4.2.6.8 and 6.1.1.4'
H H 0.0000 0.0000 'International Tables Vol C Tables 4.2.6.8 and 6.1.1.4'
N N 0.0061 0.0033 'International Tables Vol C Tables 4.2.6.8 and 6.1.1.4'
O O 0.0106 0.0060 'International Tables Vol C Tables 4.2.6.8 and 6.1.1.4'
Cl Cl 0.1484 0.1585 'International Tables Vol C Tables 4.2.6.8 and 6.1.1.4'
Cu Cu 0.3201 1.2651 'International Tables Vol C Tables 4.2.6.8 and 6.1.1.4'

loop_
_exptl_crystal_face_index_h
_exptl_crystal_face_index_k
_exptl_crystal_face_index_l
_exptl_crystal_face_perp_dist
0.00 0.00 -1.00 0.0350
0.00 0.00 1.00 0.0350
0.00 1.00 0.00 0.0250
0.00 -1.00 0.00 0.0250
-1.00 0.00 0.00 0.0650
1.00 0.00 0.00 0.0650
-1.00 0.00 1.00 0.0850
1.00 0.00 -1.00 0.0850

loop_
_geom_angle_atom_site_label_1
_geom_angle_atom_site_label_2
_geom_angle_atom_site_label_3
_geom_angle
_geom_angle_site_symmetry_1
_geom_angle_site_symmetry_3
N16 Cu1 N116 92.0(2) . .
N16 Cu1 N22 84.9(2) . .
N116 Cu1 N22 161.0(2) . .
N16 Cu1 N122 159.0(2) . .
N116 Cu1 N122 84.1(2) . .
N22 Cu1 N122 92.0(2) . .
N16 Cu1 Cl1 98.92(15) . .
N116 Cu1 Cl1 99.85(15) . .
N22 Cu1 Cl1 99.17(14) . .
N122 Cu1 Cl1 102.05(15) . .
N135 Cu2 N29 159.95(19) . .
N135 Cu2 N129 84.0(2) . .
N29 Cu2 N129 92.5(2) . .
N135 Cu2 N35 91.7(2) . .
N29 Cu2 N35 84.8(2) . .
N129 Cu2 N35 159.75(19) . .
N135 Cu2 Cl2 102.53(14) . .
N29 Cu2 Cl2 97.50(14) . .
N129 Cu2 Cl2 102.46(14) . .
N35 Cu2 Cl2 97.79(14) . .
N42 Cu3 N148 159.99(18) . .
N42 Cu3 N48 84.61(19) . .
N148 Cu3 N48 91.35(19) . .
N42 Cu3 N142 91.73(19) . .
N148 Cu3 N142 85.59(19) . .
N48 Cu3 N142 160.60(18) . .
N42 Cu3 Cl3 98.80(14) . .
N148 Cu3 Cl3 101.22(14) . .
N48 Cu3 Cl3 100.63(13) . .
N142 Cu3 Cl3 98.75(13) . .
C2 N1 C12 116.8(4) . .
N1 C2 N3 121.1(5) . .
N1 C2 N13 119.5(4) . .
N3 C2 N13 119.4(4) . .
C2 N3 C4 116.3(4) . .
N3 C4 N5 128.3(5) . .
N3 C4 N14 116.8(5) . .
N5 C4 N14 114.8(5) . .
C6 N5 C4 115.3(5) . .
N7 C6 N5 119.8(5) . .
N7 C6 N13 120.1(5) . .
N5 C6 N13 120.1(5) . .
C6 N7 C8 115.4(5) . .
N9 C8 N7 128.5(5) . .
N9 C8 N27 116.0(5) . .
N7 C8 N27 115.5(5) . .
C10 N9 C8 116.0(4) . .
N9 C10 N11 120.3(5) . .
N9 C10 N13 119.3(4) . .
N11 C10 N13 120.3(4) . .
C10 N11 C12 115.7(4) . .
N1 C12 N11 128.0(5) . .
N1 C12 N40 116.9(4) . .
N11 C12 N40 115.1(4) . .
C6 N13 C10 120.3(4) . .
C6 N13 C2 120.1(4) . .
C10 N13 C2 119.6(4) . .
C4 N14 C15 121.9(4) . .
C4 N14 C21 121.8(4) . .
C15 N14 C21 113.2(4) . .
N16 C15 C20 123.5(5) . .
N16 C15 N14 114.0(5) . .
C20 C15 N14 122.2(5) . .
C15 N16 C17 117.8(6) . .
C15 N16 Cu1 119.1(4) . .
C17 N16 Cu1 122.9(4) . .
N16 C17 C18 122.2(6) . .
C17 C18 C19 119.4(6) . .
C20 C19 C18 118.8(7) . .
C15 C20 C19 118.3(6) . .
N22 C21 C26 123.9(5) . .
N22 C21 N14 113.4(5) . .
C26 C21 N14 122.4(5) . .
C21 N22 C23 117.4(5) . .
C21 N22 Cu1 119.1(4) . .
C23 N22 Cu1 123.3(4) . .
N22 C23 C24 122.3(6) . .
C23 C24 C25 119.2(6) . .
C26 C25 C24 119.2(6) . .
C21 C26 C25 118.0(6) . .
C8 N27 C28 122.1(5) . .
C8 N27 C34 121.7(4) . .
C28 N27 C34 115.2(4) . .
N29 C28 C33 121.9(5) . .
N29 C28 N27 115.8(5) . .
C33 C28 N27 122.0(5) . .
C28 N29 C30 118.7(5) . .
C28 N29 Cu2 118.7(4) . .
C30 N29 Cu2 122.6(4) . .
N29 C30 C31 122.7(6) . .
C30 C31 C32 118.0(6) . .
C33 C32 C31 120.1(6) . .
C32 C33 C28 118.5(6) . .
N35 C34 C39 122.9(5) . .
N35 C34 N27 115.0(5) . .
C39 C34 N27 122.1(5) . .
C34 N35 C36 118.5(5) . .
C34 N35 Cu2 119.1(4) . .
C36 N35 Cu2 122.3(4) . .
N35 C36 C37 122.7(6) . .
C36 C37 C38 118.8(6) . .
C39 C38 C37 119.1(6) . .
C34 C39 C38 118.0(6) . .
C12 N40 C47 121.7(4) . .
C12 N40 C41 122.5(4) . .
C47 N40 C41 113.3(4) . .
N42 C41 C46 123.0(5) . .
N42 C41 N40 114.9(5) . .
C46 C41 N40 121.8(5) . .
C41 N42 C43 117.7(5) . .
C41 N42 Cu3 118.7(4) . .
C43 N42 Cu3 123.4(4) . .
N42 C43 C44 122.9(6) . .
C43 C44 C45 119.7(5) . .
C44 C45 C46 118.8(6) . .
C41 C46 C45 117.8(5) . .
N48 C47 C52 123.4(5) . .
N48 C47 N40 114.9(5) . .
C52 C47 N40 121.3(5) . .
C47 N48 C49 117.8(5) . .
C47 N48 Cu3 118.3(4) . .
C49 N48 Cu3 123.8(4) . .
N48 C49 C50 122.5(5) . .
C49 C50 C51 118.9(5) . .
C52 C51 C50 119.4(6) . .
C51 C52 C47 118.0(5) . .
C102 N101 C112 114.7(5) . .
N101 C102 N103 119.6(5) . .
N101 C102 N113 120.2(5) . .
N103 C102 N113 120.2(5) . .
C102 N103 C104 115.0(5) . .
N103 C104 N105 129.0(5) . .
N103 C104 N114 114.8(5) . .
N105 C104 N114 116.2(5) . .
C106 N105 C104 116.2(5) . .
N105 C106 N107 120.9(5) . .
N105 C106 N113 119.5(5) . .
N107 C106 N113 119.6(5) . .
C106 N107 C108 115.4(5) . .
N109 C108 N107 128.8(5) . .
N109 C108 N127 115.6(5) . .
N107 C108 N127 115.5(5) . .
C110 N109 C108 115.8(5) . .
N111 C110 N109 120.9(5) . .
N111 C110 N113 119.9(5) . .
N109 C110 N113 119.2(5) . .
C110 N111 C112 115.3(5) . .
N111 C112 N101 128.6(5) . .
N111 C112 N140 117.0(5) . .
N101 C112 N140 114.3(5) . .
C102 N113 C110 119.8(4) . .
C102 N113 C106 119.8(4) . .
C110 N113 C106 120.4(4) . .
C104 N114 C115 121.1(5) . .
C104 N114 C121 122.5(5) . .
C115 N114 C121 114.6(5) . .
N116 C115 C120 124.3(5) . .
N116 C115 N114 113.6(5) . .
C120 C115 N114 121.9(6) . .
C115 N116 C117 117.7(6) . .
C115 N116 Cu1 118.0(4) . .
C117 N116 Cu1 124.2(5) . .
C118 C117 N116 122.1(7) . .
C117 C118 C119 120.1(6) . .
C118 C119 C120 118.6(7) . .
C115 C120 C119 117.3(6) . .
N122 C121 C126 123.8(6) . .
N122 C121 N114 114.0(6) . .
C126 C121 N114 121.8(7) . .
C121 N122 C123 118.2(7) . .
C121 N122 Cu1 117.6(4) . .
C123 N122 Cu1 124.2(6) . .
C124 C123 N122 121.9(8) . .
C125 C124 C123 119.0(7) . .
C124 C125 C126 120.5(8) . .
C121 C126 C125 116.7(8) . .
C108 N127 C134 121.3(5) . .
C108 N127 C128 122.0(5) . .
C134 N127 C128 114.3(5) . .
N129 C128 C133 123.6(6) . .
N129 C128 N127 113.2(5) . .
C133 C128 N127 123.0(6) . .
C128 N129 C130 117.3(5) . .
C128 N129 Cu2 117.9(4) . .
C130 N129 Cu2 124.9(4) . .
N129 C130 C131 122.5(6) . .
C130 C131 C132 119.2(6) . .
C131 C132 C133 118.9(7) . .
C128 C133 C132 118.4(6) . .
N135 C134 C139 124.5(6) . .
N135 C134 N127 113.6(5) . .
C139 C134 N127 121.6(6) . .
C134 N135 C136 117.6(6) . .
C134 N135 Cu2 117.6(4) . .
C136 N135 Cu2 124.8(4) . .
N135 C136 C137 121.3(6) . .
C136 C137 C138 119.9(7) . .
C137 C138 C139 119.5(7) . .
C134 C139 C138 117.1(7) . .
C112 N140 C141 121.2(4) . .
C112 N140 C147 122.0(4) . .
C141 N140 C147 114.9(4) . .
N142 C141 C146 124.0(5) . .
N142 C141 N140 113.9(5) . .
C146 C141 N140 122.0(5) . .
C141 N142 C143 117.9(5) . .
C141 N142 Cu3 116.8(4) . .
C143 N142 Cu3 125.4(4) . .
N142 C143 C144 122.5(6) . .
C143 C144 C145 118.6(6) . .
C146 C145 C144 119.1(6) . .
C141 C146 C145 117.9(6) . .
N148 C147 C152 124.1(5) . .
N148 C147 N140 113.6(5) . .
C152 C147 N140 122.2(5) . .
C147 N148 C149 117.8(5) . .
C147 N148 Cu3 117.1(4) . .
C149 N148 Cu3 125.1(4) . .
N148 C149 C150 121.8(6) . .
C149 C150 C151 119.7(6) . .
C152 C151 C150 119.6(6) . .
C151 C152 C147 117.0(6) . .
O404 Cl4 O402 110.8(4) . .
O404 Cl4 O403 108.6(4) . .
O402 Cl4 O403 108.4(4) . .
O404 Cl4 O401 108.0(5) . .
O402 Cl4 O401 109.5(4) . .
O403 Cl4 O401 111.5(4) . .
O501 Cl5 O501 119.1(7) . 2_756
O501 Cl5 O502 106.9(6) . 2_756
O501 Cl5 O502 111.4(5) 2_756 2_756
O501 Cl5 O502 111.4(5) . .
O501 Cl5 O502 106.9(6) 2_756 .
O502 Cl5 O502 99.4(9) 2_756 .
Cl6 Cl6 O604 126.5(9) 2_655 2_655
Cl6 Cl6 O602 87.1(9) 2_655 2_655
O604 Cl6 O602 129.4(8) 2_655 2_655
Cl6 Cl6 O601 148.4(17) 2_655 .
O604 Cl6 O601 49.8(6) 2_655 .
O602 Cl6 O601 119.9(6) 2_655 .
Cl6 Cl6 O603 96(2) 2_655 .
O604 Cl6 O603 73.0(7) 2_655 .
O602 Cl6 O603 66.0(6) 2_655 .
O601 Cl6 O603 109.5(4) . .
Cl6 Cl6 O604 41.7(8) 2_655 .
O604 Cl6 O604 91.9(7) 2_655 .
O602 Cl6 O604 128.7(7) 2_655 .
O601 Cl6 O604 109.7(4) . .
O603 Cl6 O604 109.8(4) . .
Cl6 Cl6 O602 78.2(8) 2_655 .
O604 Cl6 O602 155.3(7) 2_655 .
O602 Cl6 O602 43.0(7) 2_655 .
O601 Cl6 O602 109.4(4) . .
O603 Cl6 O602 108.8(4) . .
O604 Cl6 O602 109.7(4) . .
Cl6 Cl6 O603 70(2) 2_655 2_655
O604 Cl6 O603 120.0(7) 2_655 2_655
O602 Cl6 O603 105.9(5) 2_655 2_655
O601 Cl6 O603 85.7(5) . 2_655
O603 Cl6 O603 164.8(5) . 2_655
O604 Cl6 O603 64.3(5) . 2_655
O602 Cl6 O603 63.2(5) . 2_655
Cl6 Cl6 O601 25.3(14) 2_655 2_655
O604 Cl6 O601 104.0(5) 2_655 2_655
O602 Cl6 O601 94.9(5) 2_655 2_655
O601 Cl6 O601 144.6(5) . 2_655
O603 Cl6 O601 77.3(5) . 2_655
O604 Cl6 O601 39.8(4) . 2_655
O602 Cl6 O601 100.3(5) . 2_655
O603 Cl6 O601 91.1(5) 2_655 2_655
O604 O601 Cl6 53.6(4) 2_655 .
O604 O601 Cl6 54.5(4) 2_655 2_655
Cl6 O601 Cl6 6.3(4) . 2_655
O602 O602 Cl6 69.9(5) 2_655 2_655
O602 O602 Cl6 67.0(4) 2_655 .
Cl6 O602 Cl6 14.8(5) 2_655 .
O602 O602 O603 127.5(3) 2_655 2_655
Cl6 O602 O603 57.9(3) 2_655 2_655
Cl6 O602 O603 61.0(5) . 2_655
Cl6 O603 Cl6 13.9(5) . 2_655
Cl6 O603 O602 56.1(4) . 2_655
Cl6 O603 O602 55.8(4) 2_655 2_655
Cl6 O603 O604 46.2(4) . 2_655
Cl6 O603 O604 55.3(4) 2_655 2_655
O602 O603 O604 97.5(6) 2_655 2_655
O601 O604 Cl6 76.6(6) 2_655 2_655
O601 O604 Cl6 85.7(6) 2_655 .
Cl6 O604 Cl6 11.8(4) 2_655 .
O601 O604 O603 119.5(7) 2_655 2_655
Cl6 O604 O603 60.8(5) 2_655 2_655
Cl6 O604 O603 60.4(5) . 2_655
O704 Cl7 O701 109.2(8) . .
O704 Cl7 O702 105.1(8) . .
O701 Cl7 O702 112.5(5) . .
O704 Cl7 O703 112.8(9) . .
O701 Cl7 O703 107.9(5) . .
O702 Cl7 O703 109.4(5) . .
Cl81 C800 Cl82 116.1(5) . .
Cl86 C850 Cl87 114.8(5) . .
Cl92 C900 Cl91 112.7(4) . .

loop_
_geom_bond_atom_site_label_1
_geom_bond_atom_site_label_2
_geom_bond_distance
_geom_bond_site_symmetry_2
Cu1 N16 2.012(6) .
Cu1 N116 2.025(5) .
Cu1 N22 2.026(5) .
Cu1 N122 2.037(6) .
Cu1 Cl1 2.3989(16) .
Cu2 N135 2.010(5) .
Cu2 N29 2.010(5) .
Cu2 N129 2.012(5) .
Cu2 N35 2.030(5) .
Cu2 Cl2 2.3944(16) .
Cu3 N42 2.004(5) .
Cu3 N148 2.021(5) .
Cu3 N48 2.030(5) .
Cu3 N142 2.035(5) .
Cu3 Cl3 2.3859(15) .
N1 C2 1.323(7) .
N1 C12 1.335(6) .
C2 N3 1.323(7) .
C2 N13 1.407(6) .
N3 C4 1.333(7) .
C4 N5 1.348(7) .
C4 N14 1.370(7) .
N5 C6 1.331(7) .
C6 N7 1.324(7) .
C6 N13 1.386(7) .
N7 C8 1.341(7) .
C8 N9 1.330(7) .
C8 N27 1.369(7) .
N9 C10 1.327(7) .
C10 N11 1.331(6) .
C10 N13 1.395(6) .
N11 C12 1.342(6) .
C12 N40 1.365(7) .
N14 C15 1.446(7) .
N14 C21 1.451(7) .
C15 N16 1.342(8) .
C15 C20 1.372(10) .
N16 C17 1.348(8) .
C17 C18 1.369(10) .
C18 C19 1.391(10) .
C19 C20 1.381(9) .
C21 N22 1.344(8) .
C21 C26 1.363(9) .
N22 C23 1.348(7) .
C23 C24 1.365(9) .
C24 C25 1.390(9) .
C25 C26 1.379(8) .
N27 C28 1.418(7) .
N27 C34 1.443(7) .
C28 N29 1.340(7) .
C28 C33 1.396(9) .
N29 C30 1.349(7) .
C30 C31 1.368(10) .
C31 C32 1.401(10) .
C32 C33 1.362(9) .
C34 N35 1.331(7) .
C34 C39 1.381(8) .
N35 C36 1.339(7) .
C36 C37 1.355(10) .
C37 C38 1.397(10) .
C38 C39 1.381(9) .
N40 C47 1.434(6) .
N40 C41 1.438(7) .
C41 N42 1.336(7) .
C41 C46 1.382(8) .
N42 C43 1.348(7) .
C43 C44 1.350(9) .
C44 C45 1.373(9) .
C45 C46 1.397(8) .
C47 N48 1.329(7) .
C47 C52 1.388(8) .
N48 C49 1.349(7) .
C49 C50 1.367(8) .
C50 C51 1.390(8) .
C51 C52 1.369(8) .
N101 C102 1.306(7) .
N101 C112 1.358(7) .
C102 N103 1.333(7) .
C102 N113 1.394(7) .
N103 C104 1.335(7) .
C104 N105 1.338(7) .
C104 N114 1.379(7) .
N105 C106 1.315(7) .
C106 N107 1.327(7) .
C106 N113 1.408(7) .
N107 C108 1.337(7) .
C108 N109 1.336(7) .
C108 N127 1.380(7) .
N109 C110 1.333(7) .
C110 N111 1.315(7) .
C110 N113 1.394(7) .
N111 C112 1.319(7) .
C112 N140 1.370(7) .
N114 C115 1.436(7) .
N114 C121 1.444(8) .
C115 N116 1.329(8) .
C115 C120 1.370(9) .
N116 C117 1.355(8) .
C117 C118 1.352(10) .
C118 C119 1.384(10) .
C119 C120 1.403(9) .
C121 N122 1.315(9) .
C121 C126 1.373(10) .
N122 C123 1.361(8) .
C123 C124 1.358(11) .
C124 C125 1.357(12) .
C125 C126 1.394(10) .
N127 C134 1.442(8) .
N127 C128 1.443(7) .
C128 N129 1.349(8) .
C128 C133 1.374(9) .
N129 C130 1.353(8) .
C130 C131 1.379(10) .
C131 C132 1.384(10) .
C132 C133 1.389(9) .
C134 N135 1.342(8) .
C134 C139 1.361(9) .
N135 C136 1.361(8) .
C136 C137 1.363(10) .
C137 C138 1.380(10) .
C138 C139 1.392(10) .
N140 C141 1.435(7) .
N140 C147 1.441(7) .
C141 N142 1.330(7) .
C141 C146 1.378(8) .
N142 C143 1.346(7) .
C143 C144 1.379(9) .
C144 C145 1.394(9) .
C145 C146 1.385(8) .
C147 N148 1.335(7) .
C147 C152 1.389(8) .
N148 C149 1.352(7) .
C149 C150 1.370(9) .
C150 C151 1.385(10) .
C151 C152 1.381(9) .
Cl4 O404 1.434(6) .
Cl4 O402 1.435(6) .
Cl4 O403 1.453(6) .
Cl4 O401 1.455(7) .
Cl5 O501 1.383(7) .
Cl5 O501 1.383(7) 2_756
Cl5 O502 1.431(8) 2_756
Cl5 O502 1.431(8) .
Cl6 Cl6 0.365(12) 2_655
Cl6 O604 1.184(9) 2_655
Cl6 O602 1.403(6) 2_655
Cl6 O601 1.431(5) .
Cl6 O603 1.432(5) .
Cl6 O604 1.432(5) .
Cl6 O602 1.432(5) .
Cl6 O603 1.514(13) 2_655
Cl6 O601 1.753(11) 2_655
O601 O604 1.125(12) 2_655
O601 Cl6 1.753(11) 2_655
O602 O602 1.040(16) 2_655
O602 Cl6 1.403(6) 2_655
O602 O603 1.545(13) 2_655
O603 Cl6 1.514(13) 2_655
O603 O602 1.545(13) 2_655
O603 O604 1.569(13) 2_655
O604 O601 1.125(12) 2_655
O604 Cl6 1.184(9) 2_655
O604 O603 1.568(13) 2_655
Cl7 O704 1.342(10) .
Cl7 O701 1.412(6) .
Cl7 O702 1.424(8) .
Cl7 O703 1.425(8) .
C800 Cl81 1.644(10) .
C800 Cl82 1.769(8) .
C850 Cl86 1.706(10) .
C850 Cl87 1.732(10) .
C900 Cl92 1.746(7) .
C900 Cl91 1.760(7) .
